data_2223117
loop_
_publ_author_name
'Hua, Jia'
'Gao, Lu'
'Li, Baiyan'

_publ_section_title
;Bis(4-amino-3,5-di-2-pyridyl-1,2,4-triazole-\k^2^<i>N</i>^1^,<i>N</i>^5^)diaquazinc(II)
 dinitrate
;
_journal_coeditor_code HY2215
_journal_issue 9
_journal_name_full 'Acta Crystallographica Section E'
_journal_page_first m1106
_journal_page_last m1107
_journal_paper_doi 10.1107/S1600536809032103
_journal_volume 65
_journal_year 2009
_chemical_formula_iupac '[Zn (C12 H10 N6)2 (H2 O)2] (N O3)2'
_chemical_formula_moiety 'C24 H22 N12 O Zn 2+, 2(N O3 -), H2 O'
_chemical_formula_sum 'C24 H24 N14 O8 Zn'
_chemical_formula_weight 701.94
_chemical_name_systematic
;
Bis(4-amino-3,5-di-2-pyridyl-1,2,4-triazole-
\k^2^<i>N</i>^1^,<i>N</i>^5^)diaquazinc(II) dinitrate
;
_space_group_IT_number 15
_symmetry_cell_setting monoclinic
_symmetry_space_group_name_Hall '-C 2yc'
_symmetry_space_group_name_H-M 'C 1 2/c 1'
_atom_sites_solution_hydrogens geom
_atom_sites_solution_primary direct
_atom_sites_solution_secondary difmap
_cell_angle_alpha 90.00
_cell_angle_beta 91.99(3)
_cell_angle_gamma 90.00
_cell_formula_units_Z 4
_cell_length_a 14.856(3)
_cell_length_b 9.4185(19)
_cell_length_c 20.230(4)
_cell_measurement_reflns_used 3210
_cell_measurement_temperature 298(2)
_cell_measurement_theta_max 27.42
_cell_measurement_theta_min 3.23
_cell_volume 2828.9(10)
_computing_cell_refinement 'SAINT (Bruker, 2007)'
_computing_data_collection 'SMART (Bruker, 2007)'
_computing_data_reduction 'SAINT (Bruker, 2007)'
_computing_molecular_graphics 'DIAMOND (Brandenburg, 1999) and SHELXTL (Sheldrick, 2008)'
_computing_publication_material 'SHELXTL (Sheldrick, 2008)'
_computing_structure_refinement 'SHELXL97 (Sheldrick, 2008)'
_computing_structure_solution 'SHELXS97 (Sheldrick, 2008)'
_diffrn_ambient_temperature 298(2)
_diffrn_measured_fraction_theta_full 0.995
_diffrn_measured_fraction_theta_max 0.995
_diffrn_measurement_device_type 'Bruker SMART 1000 CCD'
_diffrn_measurement_method '\f and \w'
_diffrn_radiation_monochromator graphite
_diffrn_radiation_source 'sealed tube'
_diffrn_radiation_type MoK\a
_diffrn_radiation_wavelength 0.71073
_diffrn_reflns_av_R_equivalents 0.0672
_diffrn_reflns_av_sigmaI/netI 0.0597
_diffrn_reflns_limit_h_max 19
_diffrn_reflns_limit_h_min -19
_diffrn_reflns_limit_k_max 12
_diffrn_reflns_limit_k_min -12
_diffrn_reflns_limit_l_max 26
_diffrn_reflns_limit_l_min -22
_diffrn_reflns_number 13550
_diffrn_reflns_theta_full 27.42
_diffrn_reflns_theta_max 27.42
_diffrn_reflns_theta_min 3.23
_exptl_absorpt_coefficient_mu 0.945
_exptl_absorpt_correction_T_max 0.828
_exptl_absorpt_correction_T_min 0.797
_exptl_absorpt_correction_type multi-scan
_exptl_absorpt_process_details '(SADABS; Sheldrick, 1996)'
_exptl_crystal_colour colorless
_exptl_crystal_density_diffrn 1.648
_exptl_crystal_density_method 'not measured'
_exptl_crystal_description block
_exptl_crystal_F_000 1440
_exptl_crystal_size_max 0.25
_exptl_crystal_size_mid 0.20
_exptl_crystal_size_min 0.20
_refine_diff_density_max 0.317
_refine_diff_density_min -0.638
_refine_ls_extinction_method none
_refine_ls_goodness_of_fit_ref 1.030
_refine_ls_hydrogen_treatment mixed
_refine_ls_matrix_type full
_refine_ls_number_parameters 228
_refine_ls_number_reflns 3210
_refine_ls_number_restraints 0
_refine_ls_restrained_S_all 1.030
_refine_ls_R_factor_all 0.0677
_refine_ls_R_factor_gt 0.0445
_refine_ls_shift/su_max 0.000
_refine_ls_shift/su_mean 0.000
_refine_ls_structure_factor_coef Fsqd
_refine_ls_weighting_details 'calc w=1/[\s^2^(Fo^2^)+(0.0336P)^2^+4.1918P] where P=(Fo^2^+2Fc^2^)/3'
_refine_ls_weighting_scheme calc
_refine_ls_wR_factor_gt 0.0914
_refine_ls_wR_factor_ref 0.1013
_reflns_number_gt 2424
_reflns_number_total 3210
_reflns_threshold_expression I>2\s(I)
_cod_data_source_file hy2215.cif
_cod_data_source_block I
_cod_depositor_comments
;
The following automatic conversions were performed:
'_symmetry_cell_setting' value 'Monoclinic' changed to 'monoclinic'
according to '/home/saulius/struct/CIF-dictionaries/cif_core.dic'
dictionary named 'cif_core.dic' version 2.4.1 from 2010-06-29.

Automatic conversion script
Id: cif_fix_enum 1527 2010-12-29 10:47:43Z saulius 

The following automatic conversions were performed:

'_symmetry_cell_setting' value 'Monoclinic' changed to 'monoclinic'
according to /home/saulius/struct/CIF-dictionaries/cif_core.dic
dictionary named 'cif_core.dic' version 2.4.1 from 2010-06-29.

Automatic conversion script
Id: cif_fix_values 1715 2011-07-08 13:25:40Z adriana 
;
_cod_original_cell_volume 2829.0(10)
_cod_original_sg_symbol_H-M 'C 2/c'
_cod_database_code 2223117
_cod_database_fobs_code 2223117

loop_
_symmetry_equiv_pos_as_xyz
'x, y, z'
'-x, y, -z+1/2'
'x+1/2, y+1/2, z'
'-x+1/2, y+1/2, -z+1/2'
'-x, -y, -z'
'x, -y, z-1/2'
'-x+1/2, -y+1/2, -z'
'x+1/2, -y+1/2, z-1/2'

loop_
_atom_site_type_symbol
_atom_site_label
_atom_site_fract_x
_atom_site_fract_y
_atom_site_fract_z
_atom_site_U_iso_or_equiv
_atom_site_adp_type
_atom_site_calc_flag
_atom_site_refinement_flags
_atom_site_occupancy
_atom_site_disorder_assembly
_atom_site_disorder_group
Zn Zn1 0.0000 0.04107(5) 0.7500 0.03188(15) Uani d S 1 . .
O O1W 0.0000 -0.1721(3) 0.7500 0.0441(8) Uani d S 1 . .
O O2W 0.0000 0.3439(5) 0.7500 0.1050(19) Uani d S 1 . .
O O1 0.09893(16) 0.4526(3) 1.17312(12) 0.0646(7) Uani d . 1 . .
O O2 0.03688(16) 0.4946(2) 1.07668(12) 0.0586(6) Uani d . 1 . .
O O3 -0.01516(15) 0.3294(2) 1.13778(10) 0.0511(6) Uani d . 1 . .
N N1 0.03975(14) 0.0690(2) 0.84865(10) 0.0298(5) Uani d . 1 . .
N N2 0.11637(14) 0.0466(2) 0.88711(10) 0.0304(5) Uani d . 1 . .
N N3 0.01446(13) 0.1534(2) 0.94627(9) 0.0250(4) Uani d . 1 . .
N N4 -0.03229(16) 0.2187(3) 0.99862(11) 0.0345(5) Uani d . 1 . .
N N5 -0.12105(14) 0.1149(2) 0.79303(10) 0.0305(5) Uani d . 1 . .
N N6 0.13761(15) 0.1407(2) 1.06063(10) 0.0335(5) Uani d . 1 . .
N N7 0.04037(16) 0.4274(2) 1.12933(12) 0.0371(5) Uani d . 1 . .
C C1 -0.02138(16) 0.1310(3) 0.88464(11) 0.0251(5) Uani d . 1 . .
C C2 -0.11171(16) 0.1616(3) 0.85638(12) 0.0267(5) Uani d . 1 . .
C C3 -0.18075(18) 0.2271(3) 0.88886(14) 0.0349(6) Uani d . 1 . .
H H3 -0.1720 0.2599 0.9320 0.080 Uiso calc . 1 . .
C C4 -0.26341(18) 0.2426(3) 0.85559(15) 0.0409(7) Uani d . 1 . .
H H4 -0.3112 0.2859 0.8762 0.080 Uiso calc . 1 . .
C C5 -0.27402(18) 0.1930(3) 0.79131(15) 0.0428(7) Uani d . 1 . .
H H5 -0.3291 0.2014 0.7684 0.080 Uiso calc . 1 . .
C C6 -0.20152(18) 0.1311(3) 0.76189(13) 0.0378(7) Uani d . 1 . .
H H6 -0.2087 0.0990 0.7185 0.080 Uiso calc . 1 . .
C C7 0.10017(17) 0.0992(3) 0.94616(12) 0.0268(5) Uani d . 1 . .
C C8 0.16653(17) 0.0977(3) 1.00174(12) 0.0282(5) Uani d . 1 . .
C C9 0.25491(18) 0.0556(3) 0.99173(13) 0.0331(6) Uani d . 1 . .
H H9 0.2726 0.0256 0.9503 0.080 Uiso calc . 1 . .
C C10 0.31574(18) 0.0597(3) 1.04516(15) 0.0393(7) Uani d . 1 . .
H H10 0.3750 0.0306 1.0404 0.080 Uiso calc . 1 . .
C C11 0.2877(2) 0.1073(3) 1.10541(15) 0.0416(7) Uani d . 1 . .
H H11 0.3279 0.1131 1.1415 0.080 Uiso calc . 1 . .
C C12 0.1988(2) 0.1460(3) 1.11125(13) 0.0381(6) Uani d . 1 . .
H H12 0.1802 0.1774 1.1522 0.080 Uiso calc . 1 . .
H H4A -0.026(3) 0.317(4) 0.9919(19) 0.080 Uiso d . 1 . .
H H4B 0.004(3) 0.204(4) 1.034(2) 0.080 Uiso d . 1 . .
H H1W 0.001(2) -0.214(3) 0.7165(14) 0.046(10) Uiso d . 1 . .
H H2W 0.040(3) 0.410(5) 0.734(3) 0.13(2) Uiso d . 1 . .

loop_
_atom_site_aniso_label
_atom_site_aniso_U_11
_atom_site_aniso_U_22
_atom_site_aniso_U_33
_atom_site_aniso_U_12
_atom_site_aniso_U_13
_atom_site_aniso_U_23
Zn1 0.0277(2) 0.0478(3) 0.0200(2) 0.000 -0.00160(16) 0.000
O1W 0.066(2) 0.0431(18) 0.0229(16) 0.000 -0.0029(15) 0.000
O2W 0.151(5) 0.057(3) 0.111(4) 0.000 0.071(4) 0.000
O1 0.0634(15) 0.0664(16) 0.0616(16) -0.0025(13) -0.0322(13) -0.0026(13)
O2 0.0622(15) 0.0615(15) 0.0514(14) -0.0047(12) -0.0083(12) 0.0277(12)
O3 0.0537(13) 0.0614(15) 0.0383(12) -0.0128(12) 0.0016(10) 0.0083(10)
N1 0.0270(11) 0.0368(13) 0.0253(11) 0.0028(9) -0.0030(9) -0.0018(9)
N2 0.0271(11) 0.0375(12) 0.0261(11) 0.0024(10) -0.0054(9) -0.0002(10)
N3 0.0267(10) 0.0266(11) 0.0215(10) 0.0003(9) -0.0009(8) -0.0023(8)
N4 0.0344(12) 0.0418(13) 0.0273(12) 0.0038(11) 0.0018(10) -0.0097(10)
N5 0.0278(11) 0.0394(13) 0.0242(11) 0.0010(10) -0.0028(9) 0.0017(9)
N6 0.0422(13) 0.0328(12) 0.0250(11) 0.0006(10) -0.0047(10) 0.0003(9)
N7 0.0366(13) 0.0393(14) 0.0350(13) 0.0044(11) -0.0049(10) 0.0015(11)
C1 0.0262(12) 0.0264(12) 0.0225(12) -0.0008(10) -0.0026(10) 0.0001(10)
C2 0.0278(12) 0.0245(12) 0.0275(13) 0.0000(10) -0.0022(10) 0.0012(10)
C3 0.0326(14) 0.0338(14) 0.0380(15) 0.0030(12) -0.0006(12) -0.0029(12)
C4 0.0293(14) 0.0428(16) 0.0505(18) 0.0073(12) -0.0015(13) -0.0043(14)
C5 0.0302(14) 0.0546(19) 0.0430(17) 0.0058(13) -0.0079(13) 0.0075(14)
C6 0.0300(14) 0.0540(18) 0.0288(14) 0.0012(13) -0.0068(11) 0.0038(13)
C7 0.0278(12) 0.0265(12) 0.0261(13) 0.0003(10) -0.0014(10) 0.0010(10)
C8 0.0328(13) 0.0265(13) 0.0252(12) -0.0028(11) -0.0027(11) 0.0017(10)
C9 0.0317(13) 0.0338(14) 0.0334(14) -0.0006(12) -0.0040(11) -0.0006(12)
C10 0.0320(14) 0.0390(16) 0.0463(17) -0.0017(12) -0.0092(13) 0.0050(13)
C11 0.0438(17) 0.0413(16) 0.0384(16) -0.0059(13) -0.0173(13) 0.0066(13)
C12 0.0479(17) 0.0404(16) 0.0251(13) -0.0030(13) -0.0097(12) 0.0019(12)

loop_
_atom_type_symbol
_atom_type_description
_atom_type_scat_dispersion_real
_atom_type_scat_dispersion_imag
_atom_type_scat_source
C C 0.0033 0.0016 'International Tables Vol C Tables 4.2.6.8 and 6.1.1.4'
H H 0.0000 0.0000 'International Tables Vol C Tables 4.2.6.8 and 6.1.1.4'
N N 0.0061 0.0033 'International Tables Vol C Tables 4.2.6.8 and 6.1.1.4'
O O 0.0106 0.0060 'International Tables Vol C Tables 4.2.6.8 and 6.1.1.4'
Zn Zn 0.2839 1.4301 'International Tables Vol C Tables 4.2.6.8 and 6.1.1.4'

loop_
_geom_angle_atom_site_label_1
_geom_angle_atom_site_label_2
_geom_angle_atom_site_label_3
_geom_angle_site_symmetry_1
_geom_angle_site_symmetry_3
_geom_angle
_geom_angle_publ_flag
O1W Zn1 N1 . . 97.28(6) ?
O1W Zn1 N1 . 2_556 97.28(6) ?
N1 Zn1 N1 . 2_556 165.44(12) ?
O1W Zn1 N5 . 2_556 108.96(6) ?
N1 Zn1 N5 . 2_556 97.73(8) ?
N1 Zn1 N5 2_556 2_556 77.47(8) ?
O1W Zn1 N5 . . 108.96(6) ?
N1 Zn1 N5 . . 77.47(8) ?
N1 Zn1 N5 2_556 . 97.73(8) ?
N5 Zn1 N5 2_556 . 142.09(12) ?
O2W Zn1 N1 . . 82.73(5) ?
O2W Zn1 N5 . . 71.05(5) ?
Zn1 O1W H1W . . 120(2) ?
C1 N1 N2 . . 109.2(2) ?
C1 N1 Zn1 . . 114.07(16) ?
N2 N1 Zn1 . . 136.65(16) ?
C7 N2 N1 . . 106.3(2) ?
C1 N3 C7 . . 106.0(2) ?
C1 N3 N4 . . 124.4(2) ?
C7 N3 N4 . . 129.6(2) ?
N3 N4 H4A . . 105(2) ?
N3 N4 H4B . . 104(2) ?
H4A N4 H4B . . 102(3) ?
C6 N5 C2 . . 117.9(2) ?
C6 N5 Zn1 . . 126.42(18) ?
C2 N5 Zn1 . . 115.42(16) ?
C8 N6 C12 . . 117.3(2) ?
O2 N7 O1 . . 121.5(3) ?
O2 N7 O3 . . 119.0(2) ?
O1 N7 O3 . . 119.4(2) ?
N1 C1 N3 . . 108.7(2) ?
N1 C1 C2 . . 120.6(2) ?
N3 C1 C2 . . 130.7(2) ?
N5 C2 C3 . . 122.7(2) ?
N5 C2 C1 . . 111.5(2) ?
C3 C2 C1 . . 125.9(2) ?
C2 C3 C4 . . 118.4(3) ?
C2 C3 H3 . . 120.8 ?
C4 C3 H3 . . 120.8 ?
C5 C4 C3 . . 119.3(3) ?
C5 C4 H4 . . 120.3 ?
C3 C4 H4 . . 120.3 ?
C6 C5 C4 . . 118.9(3) ?
C6 C5 H5 . . 120.6 ?
C4 C5 H5 . . 120.6 ?
N5 C6 C5 . . 122.9(3) ?
N5 C6 H6 . . 118.6 ?
C5 C6 H6 . . 118.6 ?
N2 C7 N3 . . 109.8(2) ?
N2 C7 C8 . . 123.3(2) ?
N3 C7 C8 . . 126.9(2) ?
N6 C8 C9 . . 123.1(2) ?
N6 C8 C7 . . 116.7(2) ?
C9 C8 C7 . . 120.2(2) ?
C10 C9 C8 . . 118.1(3) ?
C10 C9 H9 . . 120.9 ?
C8 C9 H9 . . 120.9 ?
C11 C10 C9 . . 119.4(3) ?
C11 C10 H10 . . 120.3 ?
C9 C10 H10 . . 120.3 ?
C10 C11 C12 . . 118.8(3) ?
C10 C11 H11 . . 120.6 ?
C12 C11 H11 . . 120.6 ?
N6 C12 C11 . . 123.2(3) ?
N6 C12 H12 . . 118.4 ?
C11 C12 H12 . . 118.4 ?

loop_
_geom_bond_atom_site_label_1
_geom_bond_atom_site_label_2
_geom_bond_site_symmetry_2
_geom_bond_distance
_geom_bond_publ_flag
Zn1 O1W . 2.008(3) y
Zn1 O2W . 2.852(5) y
Zn1 N1 . 2.078(2) y
Zn1 N5 . 2.141(2) y
O1W H1W . 0.79(3) ?
O2W H2W . 0.92(5) ?
O1 N7 . 1.243(3) ?
O2 N7 . 1.238(3) ?
O3 N7 . 1.253(3) ?
N1 C1 . 1.319(3) ?
N1 N2 . 1.373(3) ?
N2 C7 . 1.323(3) ?
N3 C1 . 1.355(3) ?
N3 C7 . 1.372(3) ?
N3 N4 . 1.426(3) ?
N4 H4A . 0.94(4) ?
N4 H4B . 0.89(4) ?
N5 C6 . 1.340(3) ?
N5 C2 . 1.358(3) ?
N6 C8 . 1.343(3) ?
N6 C12 . 1.346(3) ?
C1 C2 . 1.469(3) ?
C2 C3 . 1.382(4) ?
C3 C4 . 1.387(4) ?
C3 H3 . 0.9300 ?
C4 C5 . 1.386(4) ?
C4 H4 . 0.9300 ?
C5 C6 . 1.378(4) ?
C5 H5 . 0.9300 ?
C6 H6 . 0.9300 ?
C7 C8 . 1.469(3) ?
C8 C9 . 1.393(4) ?
C9 C10 . 1.385(4) ?
C9 H9 . 0.9300 ?
C10 C11 . 1.377(4) ?
C10 H10 . 0.9300 ?
C11 C12 . 1.379(4) ?
C11 H11 . 0.9300 ?
C12 H12 . 0.9300 ?

loop_
_geom_hbond_atom_site_label_D
_geom_hbond_atom_site_label_H
_geom_hbond_atom_site_label_A
_geom_hbond_site_symmetry_A
_geom_hbond_distance_DH
_geom_hbond_distance_HA
_geom_hbond_distance_DA
_geom_hbond_angle_DHA
_geom_hbond_publ_flag
N4 H4A O2 5_567 0.94(4) 2.25(4) 3.100(3) 149(3) y
N4 H4A O2 . 0.94(4) 2.55(4) 3.192(4) 126(3) y
N4 H4B N6 . 0.89(4) 2.13(4) 2.875(3) 141(3) y
N4 H4B O3 . 0.89(4) 2.43(4) 3.005(3) 122(3) y
O1W H1W O3 6 0.79(3) 1.93(3) 2.714(3) 170(3) y
O2W H2W O1 6_565 0.92(5) 2.02(5) 2.900(4) 161(5) y
